data_2104476
loop_
_publ_author_name
'Marsh, Richard E.'

_publ_section_title
;
 Space groups <i>P</i>1 and <i>Cc</i>: how are they doing?
;
_journal_coeditor_code BK5088
_journal_issue 6
_journal_name_full 'Acta Crystallographica Section B'
_journal_page_first 782
_journal_page_last 783
_journal_paper_doi 10.1107/S0108768109046448
_journal_volume 65
_journal_year 2009
_chemical_formula_moiety 'C32 H36 O6 Sn'
_chemical_formula_sum 'C32 H36 O6 Sn'
_chemical_formula_weight 635.30
_chemical_name_systematic
;
Di-n-butyl-bis(2-naphthoxyacetato-O,O')-tin(iv)
;
_space_group_IT_number 15
_symmetry_cell_setting monoclinic
_symmetry_space_group_name_Hall '-C 2yc'
_symmetry_space_group_name_H-M 'C 1 2/c 1'
_cell_angle_alpha 90.00
_cell_angle_beta 114.062(8)
_cell_angle_gamma 90.00
_cell_formula_units_Z 4
_cell_length_a 36.17(2)
_cell_length_b 5.031(3)
_cell_length_c 17.719(10)
_cell_measurement_temperature 298(2)
_cell_volume 2944(3)
_diffrn_ambient_temperature 298(2)
_diffrn_radiation_type MoK\a
_diffrn_radiation_wavelength 0.71073
_exptl_crystal_density_diffrn 1.433
_exptl_crystal_F_000 1304
_cod_data_source_file bk5088.cif
_cod_data_source_block AXIYUB
_cod_depositor_comments
;
The following automatic conversions were performed:
'_symmetry_cell_setting' value 'Monoclinic' changed to 'monoclinic'
according to '/home/saulius/struct/CIF-dictionaries/cif_core.dic'
dictionary named 'cif_core.dic' version 2.4.1 from 2010-06-29.

Automatic conversion script
Id: cif_fix_enum 1527 2010-12-29 10:47:43Z saulius 

The following automatic conversions were performed:

'_symmetry_cell_setting' value 'Monoclinic' changed to 'monoclinic'
according to /home/saulius/struct/CIF-dictionaries/cif_core.dic
dictionary named 'cif_core.dic' version 2.4.1 from 2010-06-29.

Automatic conversion script
Id: cif_fix_values 1715 2011-07-08 13:25:40Z adriana 
;
_cod_original_sg_symbol_H-M C2/c
_cod_database_code 2104476

loop_
_symmetry_equiv_pos_as_xyz
'x, y, z'
'-x, y, 1/2-z'
'-x, -y, -z'
'x, -y, z+1/2'
'x+1/2, y+1/2, z'
'1/2-x, 1/2+y, 1/2-z'
'1/2-x, 1/2-y, -z'
'x+1/2, -y+1/2, z+1/2'

loop_
_atom_site_label
_atom_site_type_symbol
_atom_site_fract_x
_atom_site_fract_y
_atom_site_fract_z
_atom_site_occupancy
Sn1 Sn 0.5 0.34514 0.75 1
O1 O 0.4902 0.6700 0.6674 1
O2 O 0.4698 0.3125 0.5928 1
O3 O 0.4458 0.5885 0.4484 1
C1 C 0.4760 0.5510 0.5966 1
C2 C 0.4697 0.7215 0.5226 1
H1 H 0.4566 0.8854 0.5260 1
H2 H 0.4958 0.7652 0.5222 1
C3 C 0.4053 0.5655 0.4296 1
C4 C 0.3855 0.3670 0.3724 1
H3 H 0.3999 0.2562 0.3521 1
C5 C 0.3447 0.3375 0.3466 1
H4 H 0.3317 0.2034 0.3090 1
C6 C 0.3218 0.4990 0.3742 1
C7 C 0.2802 0.4610 0.3456 1
H5 H 0.2674 0.3275 0.3078 1
C8 C 0.2582 0.6210 0.3735 1
H6 H 0.2304 0.5998 0.3548 1
C9 C 0.2780 0.8150 0.4306 1
H7 H 0.2626 0.9236 0.4492 1
C10 C 0.3194 0.8570 0.4614 1
H8 H 0.3316 0.9903 0.4996 1
C11 C 0.3421 0.6910 0.4329 1
C12 C 0.3842 0.7230 0.4600 1
H9 H 0.3976 0.8530 0.4986 1
C13 C 0.4448 0.1935 0.7440 1
H10 H 0.4418 0.0139 0.7225 1
H11 H 0.4464 0.1821 0.7998 1
C14 C 0.4072 0.3460 0.6928 1
H12 H 0.4054 0.3620 0.6373 1
H13 H 0.4094 0.5224 0.7153 1
C15 C 0.3686 0.2195 0.6900 1
H14 H 0.3660 0.0450 0.6660 1
H15 H 0.3706 0.1993 0.7454 1
C16 C 0.3315 0.3805 0.6402 1
H16 H 0.3078 0.2932 0.6392 1
H17 H 0.3294 0.3988 0.5852 1
H18 H 0.3338 0.5508 0.6644 1

loop_
_geom_angle_atom_site_label_1
_geom_angle_atom_site_label_2
_geom_angle_atom_site_label_3
_geom_angle
_geom_angle_site_symmetry_1
_geom_angle_site_symmetry_2
_geom_angle_site_symmetry_3
_geom_angle_publ_flag
O1 Sn1 O2 54.56 . . . yes
O1 Sn1 C1 27.97 . . . yes
O1 Sn1 C13 110.89 . . . yes
O1 Sn1 O1 79.45 . . 2_656 yes
O1 Sn1 O2 132.76 . . 2_656 yes
O1 Sn1 C1 107.05 . . 2_656 yes
O1 Sn1 C13 101.68 . . 2_656 yes
O2 Sn1 C1 26.62 . . . yes
O2 Sn1 C13 86.92 . . . yes
O1 Sn1 O2 132.76 2_656 . . yes
O2 Sn1 O2 172.61 . . 2_656 yes
O2 Sn1 C1 160.63 . . 2_656 yes
O2 Sn1 C13 90.40 . . 2_656 yes
C1 Sn1 C13 100.35 . . . yes
O1 Sn1 C1 107.05 2_656 . . yes
O2 Sn1 C1 160.63 2_656 . . yes
C1 Sn1 C1 134.89 . . 2_656 yes
C1 Sn1 C13 95.69 . . 2_656 yes
O1 Sn1 C13 101.68 2_656 . . yes
O2 Sn1 C13 90.40 2_656 . . yes
C1 Sn1 C13 95.69 2_656 . . yes
C13 Sn1 C13 137.38 . . 2_656 yes
O1 Sn1 O2 54.56 2_656 . 2_656 yes
O1 Sn1 C1 27.97 2_656 . 2_656 yes
O1 Sn1 C13 110.89 2_656 . 2_656 yes
O2 Sn1 C1 26.62 2_656 . 2_656 yes
O2 Sn1 C13 86.92 2_656 . 2_656 yes
C1 Sn1 C13 100.35 2_656 . 2_656 yes
Sn1 O1 C1 101.59 . . . yes
Sn1 O2 C1 83.62 . . . yes
C2 O3 C3 117.04 . . . yes
Sn1 C1 O1 50.44 . . . yes
Sn1 C1 O2 69.76 . . . yes
Sn1 C1 C2 165.55 . . . yes
O1 C1 O2 120.10 . . . yes
O1 C1 C2 116.16 . . . yes
O2 C1 C2 123.69 . . . yes
O3 C2 C1 111.02 . . . yes
O3 C3 C4 114.77 . . . yes
O3 C3 C12 125.06 . . . yes
C4 C3 C12 120.14 . . . no
C3 C4 C5 119.11 . . . no
C4 C5 C6 122.65 . . . no
C5 C6 C7 120.32 . . . no
C5 C6 C11 117.57 . . . no
C7 C6 C11 122.08 . . . no
C6 C7 C8 119.53 . . . no
C7 C8 C9 118.73 . . . no
C8 C9 C10 123.52 . . . no
C9 C10 C11 117.72 . . . no
C6 C11 C10 118.39 . . . no
C6 C11 C12 120.20 . . . no
C10 C11 C12 121.36 . . . no
C3 C12 C11 120.28 . . . no
Sn1 C13 C14 116.96 . . . yes
C13 C14 C15 113.59 . . . no
C14 C15 C16 112.44 . . . no

loop_
_geom_bond_atom_site_label_1
_geom_bond_atom_site_label_2
_geom_bond_distance
_geom_bond_site_symmetry_1
_geom_bond_site_symmetry_2
_geom_bond_publ_flag
Sn1 O1 2.1251 . . yes
Sn1 O2 2.5490 . . yes
Sn1 C13 2.0992 . . yes
Sn1 O1 2.1251 . 2_656 yes
Sn1 O2 2.5491 . 2_656 yes
Sn1 C13 2.0992 . 2_656 yes
O1 C1 1.2925 . . yes
O2 C1 1.2175 . . yes
O3 C2 1.4131 . . yes
O3 C3 1.3683 . . yes
C1 C2 1.5044 . . no
C3 C4 1.3948 . . no
C3 C12 1.3549 . . no
C4 C5 1.3633 . . no
C5 C6 1.3841 . . no
C6 C7 1.3913 . . no
C6 C11 1.3897 . . no
C7 C8 1.3588 . . no
C8 C9 1.3778 . . no
C9 C10 1.3851 . . no
C10 C11 1.4017 . . no
C11 C12 1.4068 . . no
C13 C14 1.5017 . . no
C14 C15 1.5167 . . no
C15 C16 1.5066 . . no
C2 H1 0.9700 . . no
C2 H2 0.9700 . . no
C4 H3 0.9300 . . no
C5 H4 0.9300 . . no
C7 H5 0.9300 . . no
C8 H6 0.9300 . . no
C9 H7 0.9300 . . no
C10 H8 0.9300 . . no
C12 H9 0.9300 . . no
C13 H10 0.9700 . . no
C13 H11 0.9700 . . no
C14 H12 0.9600 . . no
C14 H13 0.9600 . . no
C15 H14 0.9600 . . no
C15 H15 0.9600 . . no
C16 H16 0.9600 . . no
C16 H17 0.9500 . . no
C16 H18 0.9500 . . no
